data_2014035
loop_
_publ_author_name
'G\"orbitz, Carl Henrik'

_publ_section_title
;
 <small>L</small>-Isoleucyl-<small>L</small>-phenylalanine dihydrate
;
_journal_issue 5
_journal_name_full 'Acta Crystallographica Section C'
_journal_page_first o371
_journal_page_last o373
_journal_paper_doi 10.1107/S0108270104007255
_journal_volume 60
_journal_year 2004
_chemical_formula_iupac 'C15 H26 N2 O5'
_chemical_formula_moiety 'C15 H26 N2 O5'
_chemical_formula_sum 'C15 H26 N2 O5'
_chemical_formula_weight 314.38
_chemical_name_systematic
;
L-Isoleucyl-L-phenylalanine
;
_space_group_IT_number 4
_symmetry_cell_setting monoclinic
_symmetry_space_group_name_Hall 'P 2yb'
_symmetry_space_group_name_H-M 'P 1 21 1'
_atom_sites_solution_hydrogens geom
_atom_sites_solution_primary direct
_atom_sites_solution_secondary difmap
_audit_creation_method SHELXL-97
_cell_angle_alpha 90.00
_cell_angle_beta 99.256(9)
_cell_angle_gamma 90.00
_cell_formula_units_Z 2
_cell_length_a 5.6350(14)
_cell_length_b 8.2897(18)
_cell_length_c 17.382(4)
_cell_measurement_reflns_used 3020
_cell_measurement_temperature 105(2)
_cell_measurement_theta_max 26.36
_cell_measurement_theta_min 2.37
_cell_volume 801.4(3)
_computing_cell_refinement 'SAINT (Bruker, 2001)'
_computing_data_collection 'SMART (Bruker, 1998)'
_computing_data_reduction SAINT
_computing_molecular_graphics SHELXTL
_computing_publication_material SHELXTL
_computing_structure_refinement SHELXTL
_computing_structure_solution 'SHELXTL (Bruker, 2000)'
_diffrn_ambient_temperature 105(2)
_diffrn_detector_area_resol_mean 8.3
_diffrn_measured_fraction_theta_full 0.991
_diffrn_measured_fraction_theta_max 0.991
_diffrn_measurement_device_type 'Siemens SMART CCD diffractometer'
_diffrn_measurement_method 'Sets of exposures each taken over 0.3\% \w rotation'
_diffrn_radiation_monochromator graphite
_diffrn_radiation_source 'fine-focus sealed tube'
_diffrn_radiation_type MoK\a
_diffrn_radiation_wavelength 0.71073
_diffrn_reflns_av_R_equivalents 0.0644
_diffrn_reflns_av_sigmaI/netI 0.0713
_diffrn_reflns_limit_h_max 7
_diffrn_reflns_limit_h_min -7
_diffrn_reflns_limit_k_max 10
_diffrn_reflns_limit_k_min -8
_diffrn_reflns_limit_l_max 20
_diffrn_reflns_limit_l_min -21
_diffrn_reflns_number 6941
_diffrn_reflns_theta_full 26.36
_diffrn_reflns_theta_max 26.36
_diffrn_reflns_theta_min 2.37
_diffrn_standards_decay_% none
_exptl_absorpt_coefficient_mu 0.097
_exptl_absorpt_correction_T_max 0.9992
_exptl_absorpt_correction_T_min 0.7904
_exptl_absorpt_correction_type multi-scan
_exptl_absorpt_process_details '(SADABS; Sheldrick, 1996)'
_exptl_crystal_colour colourless
_exptl_crystal_density_diffrn 1.303
_exptl_crystal_density_meas ?
_exptl_crystal_density_method 'not measured'
_exptl_crystal_description needle
_exptl_crystal_F_000 340
_exptl_crystal_size_max 1.050
_exptl_crystal_size_mid 0.012
_exptl_crystal_size_min 0.008
_refine_diff_density_max 0.305
_refine_diff_density_min -0.263
_refine_ls_extinction_coef 0.283(15)
_refine_ls_extinction_expression Fc^*^=kFc[1+0.001xFc^2^\l^3^/sin(2\q)]^-1/4^
_refine_ls_extinction_method SHELXL97
_refine_ls_goodness_of_fit_ref 1.075
_refine_ls_hydrogen_treatment constr
_refine_ls_matrix_type full
_refine_ls_number_parameters 230
_refine_ls_number_reflns 1741
_refine_ls_number_restraints 7
_refine_ls_restrained_S_all 1.073
_refine_ls_R_factor_all 0.0641
_refine_ls_R_factor_gt 0.0389
_refine_ls_shift/su_max 0.005
_refine_ls_shift/su_mean 0.001
_refine_ls_structure_factor_coef Fsqd
_refine_ls_weighting_details 'calc w=1/[\s^2^(Fo^2^)+(0.0398P)^2^] where P=(Fo^2^+2Fc^2^)/3'
_refine_ls_weighting_scheme calc
_refine_ls_wR_factor_gt 0.0745
_refine_ls_wR_factor_ref 0.0816
_reflns_number_gt 1425
_reflns_number_total 1741
_reflns_threshold_expression I>2\s(I)
_cod_data_source_file na1649.cif
_cod_data_source_block I
_cod_depositor_comments
;
The following automatic conversions were performed:

'_exptl_crystal_density_meas' value 'not measured' was changed to '?'
- the value is perceived as not measured.

Automatic conversion script
Id: cif_fix_values 3008 2015-01-20 13:52:24Z robertas 
;
_cod_original_sg_symbol_H-M 'P 21'
_cod_database_code 2014035
_cod_database_fobs_code 2014035

loop_
_symmetry_equiv_pos_as_xyz
'x, y, z'
'-x, y+1/2, -z'

loop_
_atom_site_label
_atom_site_fract_x
_atom_site_fract_y
_atom_site_fract_z
_atom_site_U_iso_or_equiv
_atom_site_adp_type
_atom_site_calc_flag
_atom_site_refinement_flags
_atom_site_occupancy
_atom_site_disorder_assembly
_atom_site_disorder_group
_atom_site_type_symbol
O1 0.5186(6) 0.5156(3) 0.64137(17) 0.0221(8) Uani d . 1 . . O
O2 0.4907(6) 0.8750(3) 0.58758(15) 0.0206(7) Uani d . 1 . . O
O3 0.8168(6) 0.8606(4) 0.67888(16) 0.0217(7) Uani d . 1 . . O
N1 0.1632(7) 0.3180(4) 0.57261(19) 0.0200(9) Uani d . 1 . . N
H1 0.082 0.216 0.5720 0.030 Uiso calc R 1 . . H
H2 0.333 0.301 0.5750 0.030 Uiso calc R 1 . . H
H3 0.102 0.377 0.5259 0.030 Uiso calc R 1 . . H
N2 0.2585(8) 0.6790(4) 0.68836(19) 0.0157(9) Uani d . 1 . . N
H4 0.105 0.696 0.6933 0.019 Uiso calc R 1 . . H
C1 0.1200(10) 0.4131(5) 0.6425(2) 0.0195(11) Uani d . 1 . . C
H11 -0.054 0.470 0.6313 0.023 Uiso calc R 1 . . H
C2 0.1341(9) 0.2977(5) 0.7126(2) 0.0189(10) Uani d . 1 . . C
H21 0.033 0.199 0.6944 0.023 Uiso calc R 1 . . H
C3 0.0214(10) 0.3772(6) 0.7768(2) 0.0226(11) Uani d . 1 . . C
H31 -0.152 0.422 0.7529 0.027 Uiso calc R 1 . . H
H32 0.130 0.477 0.7999 0.027 Uiso calc R 1 . . H
C4 -0.0026(11) 0.2598(6) 0.8425(3) 0.0313(13) Uani d . 1 . . C
H41 -0.105 0.309 0.8783 0.047 Uiso calc R 1 . . H
H42 0.161 0.235 0.8723 0.047 Uiso calc R 1 . . H
H43 -0.079 0.158 0.8200 0.047 Uiso calc R 1 . . H
C5 0.3887(10) 0.2385(6) 0.7427(3) 0.0225(11) Uani d . 1 . . C
H51 0.382 0.148 0.7808 0.034 Uiso calc R 1 . . H
H52 0.487 0.330 0.7693 0.034 Uiso calc R 1 . . H
H53 0.465 0.199 0.6978 0.034 Uiso calc R 1 . . H
C6 0.3172(9) 0.5411(5) 0.6563(2) 0.0155(10) Uani d . 1 . . C
C7 0.4371(9) 0.8028(5) 0.7157(2) 0.0175(10) Uani d . 1 . . C
H71 0.343 0.903 0.7236 0.021 Uiso calc R 1 . . H
C8 0.5874(9) 0.7639(6) 0.7955(2) 0.0210(10) Uani d . 1 . . C
H81 0.698 0.674 0.7886 0.025 Uiso calc R 1 . . H
H82 0.688 0.859 0.8131 0.025 Uiso calc R 1 . . H
C9 0.4484(10) 0.7186(5) 0.8582(2) 0.0208(11) Uani d . 1 . . C
C10 0.5299(10) 0.5915(6) 0.9090(3) 0.0255(12) Uani d . 1 . . C
H101 0.679 0.531 0.9022 0.031 Uiso calc R 1 . . H
C11 0.4057(10) 0.5494(6) 0.9681(3) 0.0298(13) Uani d . 1 . . C
H111 0.462 0.460 1.0027 0.036 Uiso calc R 1 . . H
C12 0.2042(10) 0.6321(6) 0.9786(3) 0.0285(13) Uani d . 1 . . C
H121 0.129 0.606 1.0159 0.034 Uiso calc R 1 . . H
C13 0.1202(10) 0.7590(6) 0.9286(3) 0.0246(12) Uani d . 1 . . C
H131 -0.033 0.821 0.9359 0.030 Uiso calc R 1 . . H
C14 0.2455(10) 0.8006(6) 0.8693(2) 0.0225(11) Uani d . 1 . . C
H141 0.187 0.892 0.8339 0.027 Uiso calc R 1 . . H
C15 0.5968(8) 0.8465(5) 0.6559(2) 0.0149(9) Uani d . 1 . . C
O1W 0.0399(6) 0.9787(4) 0.56290(16) 0.0196(8) Uani d D 1 . . O
H11W -0.039 0.949 0.6018 0.029 Uiso d D 1 . . H
H12W 0.194 0.946 0.5744 0.029 Uiso d D 1 . . H
O2W 0.6089(7) 0.1956(4) 0.54772(17) 0.0258(8) Uani d D 1 . . O
H22W 0.549 0.224 0.4987 0.039 Uiso d D 1 . . H
H21W 0.619 0.088 0.5482 0.039 Uiso d D 1 . . H

loop_
_atom_site_aniso_label
_atom_site_aniso_U_11
_atom_site_aniso_U_22
_atom_site_aniso_U_33
_atom_site_aniso_U_12
_atom_site_aniso_U_13
_atom_site_aniso_U_23
O1 0.022(2) 0.0154(17) 0.0291(17) -0.0012(16) 0.0055(16) 0.0001(13)
O2 0.030(2) 0.0156(15) 0.0160(14) -0.0020(16) 0.0039(13) 0.0007(13)
O3 0.0217(18) 0.0207(18) 0.0236(14) -0.0005(15) 0.0068(14) 0.0023(13)
N1 0.028(2) 0.0148(19) 0.0174(16) -0.0013(18) 0.0034(17) -0.0009(15)
N2 0.019(2) 0.0095(18) 0.0199(17) 0.0008(17) 0.0063(17) 0.0004(14)
C1 0.026(3) 0.012(2) 0.021(2) -0.002(2) 0.007(2) -0.0042(16)
C2 0.025(3) 0.0097(19) 0.023(2) -0.004(2) 0.007(2) 0.0011(18)
C3 0.033(3) 0.016(2) 0.020(2) -0.001(2) 0.010(2) 0.000(2)
C4 0.041(3) 0.027(3) 0.029(3) -0.002(2) 0.012(2) 0.003(2)
C5 0.030(3) 0.017(2) 0.021(2) 0.005(2) 0.005(2) 0.0047(18)
C6 0.022(3) 0.010(2) 0.0146(19) -0.001(2) 0.0038(19) 0.0012(16)
C7 0.023(3) 0.010(2) 0.019(2) -0.001(2) 0.0026(19) -0.0024(18)
C8 0.021(3) 0.023(2) 0.019(2) -0.003(2) 0.002(2) -0.0026(19)
C9 0.025(3) 0.018(3) 0.020(2) 0.000(2) 0.004(2) -0.0020(18)
C10 0.031(3) 0.024(3) 0.021(2) 0.001(2) 0.002(2) 0.001(2)
C11 0.042(4) 0.027(3) 0.019(2) -0.001(3) 0.002(2) 0.008(2)
C12 0.044(4) 0.025(3) 0.019(2) -0.006(2) 0.011(2) -0.0007(19)
C13 0.030(3) 0.022(2) 0.023(2) 0.003(2) 0.007(2) -0.0066(19)
C14 0.033(3) 0.016(2) 0.018(2) -0.004(2) 0.005(2) -0.0005(19)
C15 0.014(3) 0.006(2) 0.024(2) -0.0017(18) 0.0035(19) -0.0005(16)
O1W 0.0211(19) 0.0167(17) 0.0220(15) 0.0006(15) 0.0062(15) 0.0020(13)
O2W 0.039(2) 0.0159(16) 0.0228(15) 0.0035(17) 0.0050(16) 0.0028(13)

loop_
_atom_type_symbol
_atom_type_description
_atom_type_scat_dispersion_real
_atom_type_scat_dispersion_imag
_atom_type_scat_source
C C 0.0033 0.0016 'International Tables Vol C Tables 4.2.6.8 and 6.1.1.4'
H H 0.0000 0.0000 'International Tables Vol C Tables 4.2.6.8 and 6.1.1.4'
N N 0.0061 0.0033 'International Tables Vol C Tables 4.2.6.8 and 6.1.1.4'
O O 0.0106 0.0060 'International Tables Vol C Tables 4.2.6.8 and 6.1.1.4'

loop_
_geom_angle_atom_site_label_1
_geom_angle_atom_site_label_2
_geom_angle_atom_site_label_3
_geom_angle
C1 N1 H1 109.5
C1 N1 H2 109.5
H1 N1 H2 109.5
C1 N1 H3 109.5
H1 N1 H3 109.5
H2 N1 H3 109.5
C6 N2 C7 122.2(4)
C6 N2 H4 118.9
C7 N2 H4 118.9
N1 C1 C6 106.4(3)
N1 C1 C2 108.6(3)
C6 C1 C2 111.4(4)
N1 C1 H11 110.1
C6 C1 H11 110.1
C2 C1 H11 110.1
C3 C2 C5 111.5(4)
C3 C2 C1 109.7(4)
C5 C2 C1 113.4(4)
C3 C2 H21 107.3
C5 C2 H21 107.3
C1 C2 H21 107.3
C2 C3 C4 111.8(4)
C2 C3 H31 109.2
C4 C3 H31 109.2
C2 C3 H32 109.2
C4 C3 H32 109.2
H31 C3 H32 107.9
C3 C4 H41 109.5
C3 C4 H42 109.5
H41 C4 H42 109.5
C3 C4 H43 109.5
H41 C4 H43 109.5
H42 C4 H43 109.5
C2 C5 H51 109.5
C2 C5 H52 109.5
H51 C5 H52 109.5
C2 C5 H53 109.5
H51 C5 H53 109.5
H52 C5 H53 109.5
O1 C6 N2 122.5(4)
O1 C6 C1 121.6(4)
N2 C6 C1 115.9(4)
N2 C7 C15 113.3(3)
N2 C7 C8 113.3(3)
C15 C7 C8 111.4(4)
N2 C7 H71 106.0
C15 C7 H71 106.0
C8 C7 H71 106.0
C9 C8 C7 115.8(4)
C9 C8 H81 108.3
C7 C8 H81 108.3
C9 C8 H82 108.3
C7 C8 H82 108.3
H81 C8 H82 107.4
C14 C9 C10 118.7(4)
C14 C9 C8 121.8(4)
C10 C9 C8 119.5(5)
C11 C10 C9 120.3(5)
C11 C10 H101 119.8
C9 C10 H101 119.8
C12 C11 C10 120.4(5)
C12 C11 H111 119.8
C10 C11 H111 119.8
C11 C12 C13 120.1(5)
C11 C12 H121 119.9
C13 C12 H121 119.9
C14 C13 C12 119.2(5)
C14 C13 H131 120.4
C12 C13 H131 120.4
C9 C14 C13 121.2(4)
C9 C14 H141 119.4
C13 C14 H141 119.4
O3 C15 O2 125.5(4)
O3 C15 C7 118.0(3)
O2 C15 C7 116.3(4)
H11W O1W H12W 109
H22W O2W H21W 107

loop_
_geom_bond_atom_site_label_1
_geom_bond_atom_site_label_2
_geom_bond_site_symmetry_2
_geom_bond_distance
_geom_bond_publ_flag
O1 C6 . 1.222(6) ?
O2 C15 . 1.263(5) ?
O3 C15 . 1.245(5) ?
N1 C1 . 1.501(5) ?
N1 H1 . 0.9620 ?
N1 H2 . 0.9620 ?
N1 H3 . 0.9620 ?
N2 C6 . 1.337(6) ?
N2 C7 . 1.462(6) ?
N2 H4 . 0.8952 ?
C1 C6 . 1.528(6) ?
C1 C2 . 1.540(6) ?
C1 H11 . 1.0731 ?
C2 C3 . 1.521(6) ?
C2 C5 . 1.527(6) ?
C2 H21 . 1.0148 ?
C3 C4 . 1.522(6) ?
C3 H31 . 1.0684 ?
C3 H32 . 1.0684 ?
C4 H41 . 1.0017 ?
C4 H42 . 1.0017 ?
C4 H43 . 1.0017 ?
C5 H51 . 1.0040 ?
C5 H52 . 1.0040 ?
C5 H53 . 1.0040 ?
C7 C15 . 1.524(6) ?
C7 C8 . 1.538(5) ?
C7 H71 . 1.0070 ?
C8 C9 . 1.489(7) ?
C8 H81 . 0.9919 ?
C8 H82 . 0.9919 ?
C9 C14 . 1.370(7) ?
C9 C10 . 1.403(6) ?
C10 C11 . 1.378(7) ?
C10 H101 . 1.0021 ?
C11 C12 . 1.363(7) ?
C11 H111 . 0.9768 ?
C12 C13 . 1.397(7) ?
C12 H121 . 0.8585 ?
C13 C14 . 1.385(6) ?
C13 H131 . 1.0280 ?
C14 H141 . 0.9998 ?
O1W H11W . 0.899 ?
O1W H12W . 0.898 ?
O2W H22W . 0.896 ?
O2W H21W . 0.897 ?

loop_
_geom_hbond_atom_site_label_D
_geom_hbond_atom_site_label_H
_geom_hbond_atom_site_label_A
_geom_hbond_site_symmetry_A
_geom_hbond_distance_DH
_geom_hbond_distance_HA
_geom_hbond_distance_DA
_geom_hbond_angle_DHA
_geom_hbond_publ_flag
N1 H1 O1W 1_545 0.96 1.98 2.895(5) 158 y
N1 H2 O2W 1_555 0.96 1.91 2.806(5) 154 y
N1 H2 O1 1_555 0.96 2.28 2.711(5) 106 y
N1 H3 O1W 2_546 0.96 1.83 2.787(5) 175 y
N2 H4 O3 1_455 0.90 2.10 2.891(5) 146 y
C1 H11 O1 1_455 1.07 2.48 3.491(6) 158 y
O1W H11W O3 1_455 0.90 1.83 2.724(4) 172 y
O1W H12W O2 1_555 0.90 1.75 2.651(4) 174 y
O2W H21W O2 1_545 0.90 2.06 2.852(4) 146 y
O2W H22W O2 2_646 0.90 1.94 2.763(4) 152 y

loop_
_geom_torsion_atom_site_label_1
_geom_torsion_atom_site_label_2
_geom_torsion_atom_site_label_3
_geom_torsion_atom_site_label_4
_geom_torsion
N1 C1 C6 N2 150.0(4)
C1 C6 N2 C7 170.6(3)
C6 N2 C7 C15 49.4(5)
N2 C7 C15 O2 48.4(5)
N1 C1 C2 C5 70.9(5)
N1 C1 C2 C3 -163.6(4)
C1 C2 C3 C4 171.6(4)
N2 C7 C8 C9 -50.5(5)
C7 C8 C9 C10 138.6(4)
C7 C8 C9 C14 -43.3(6)
C6 C1 C2 C3 79.5(5)
C6 C1 C2 C5 -45.9(5)
C5 C2 C3 C4 -61.8(5)
C7 N2 C6 O1 -6.7(6)
N1 C1 C6 O1 -32.7(5)
C2 C1 C6 O1 85.5(5)
C2 C1 C6 N2 -91.8(4)
C6 N2 C7 C8 -78.8(5)
C15 C7 C8 C9 -179.7(4)
C14 C9 C10 C11 0.8(7)
C8 C9 C10 C11 179.0(4)
C9 C10 C11 C12 -0.9(7)
C10 C11 C12 C13 0.8(7)
C11 C12 C13 C14 -0.8(7)
C10 C9 C14 C13 -0.8(6)
C8 C9 C14 C13 -178.9(4)
C12 C13 C14 C9 0.7(7)
N2 C7 C15 O3 -135.8(4)
C8 C7 C15 O3 -6.6(5)
C8 C7 C15 O2 177.6(4)

loop_
_cod_related_entry_id
_cod_related_entry_database
_cod_related_entry_code
1 ChemSpider 21181369
